data_7221661
loop_
_publ_author_name
'Zhang, Zhong'
'Feng, Yan-Fang'
'Wei, Qiu-Yu'
'Hu, Kun'
'Chen, Zi-Lu'
'Liang, Fu-Pei'

_publ_section_title
;
 Metal-controlled structural variations of coordination architectures
 constructed from flexible 1H-benzimidazole-1-propionic acid
;
_journal_issue 35
_journal_name_full CrystEngComm
_journal_page_first 6724
_journal_paper_doi 10.1039/C5CE01250C
_journal_volume 17
_journal_year 2015
_chemical_formula_moiety 'C10 H10 Cl2 Hg N2 O2'
_chemical_formula_sum 'C10 H10 Cl2 Hg N2 O2'
_chemical_formula_weight 461.69
_space_group_crystal_system monoclinic
_space_group_IT_number 13
_symmetry_space_group_name_Hall '-P 2yc'
_symmetry_space_group_name_H-M 'P 1 2/c 1'
_atom_sites_solution_hydrogens geom
_atom_sites_solution_primary direct
_atom_sites_solution_secondary difmap
_audit_creation_method SHELXL-97
_audit_update_record
;
2015-06-13 deposited with the CCDC.
2015-07-27 downloaded from the CCDC.
;
_cell_angle_alpha 90.00
_cell_angle_beta 90.647(8)
_cell_angle_gamma 90.00
_cell_formula_units_Z 4
_cell_length_a 14.897(8)
_cell_length_b 10.377(6)
_cell_length_c 8.216(5)
_cell_measurement_reflns_used 6993
_cell_measurement_temperature 294(2)
_cell_measurement_theta_max 26.50
_cell_measurement_theta_min 2.39
_cell_volume 1270.0(13)
_computing_cell_refinement 'Bruker SAINT'
_computing_data_collection 'Bruker APEX2'
_computing_data_reduction 'Bruker SAINT'
_computing_molecular_graphics 'Bruker SHELXTL'
_computing_publication_material 'Bruker SHELXTL'
_computing_structure_refinement 'SHELXL-97 (Sheldrick, 2008)'
_computing_structure_solution 'SHELXS-97 (Sheldrick, 2008)'
_diffrn_ambient_temperature 294(2)
_diffrn_measured_fraction_theta_full 0.997
_diffrn_measured_fraction_theta_max 0.997
_diffrn_radiation_monochromator graphite
_diffrn_radiation_source 'fine-focus sealed tube'
_diffrn_radiation_type MoK\a
_diffrn_radiation_wavelength 0.71073
_diffrn_reflns_av_R_equivalents 0.0312
_diffrn_reflns_av_sigmaI/netI 0.0219
_diffrn_reflns_limit_h_max 18
_diffrn_reflns_limit_h_min -18
_diffrn_reflns_limit_k_max 12
_diffrn_reflns_limit_k_min -12
_diffrn_reflns_limit_l_max 9
_diffrn_reflns_limit_l_min -10
_diffrn_reflns_number 13644
_diffrn_reflns_theta_full 26.00
_diffrn_reflns_theta_max 26.00
_diffrn_reflns_theta_min 1.37
_exptl_absorpt_coefficient_mu 12.530
_exptl_absorpt_correction_T_max 0.146
_exptl_absorpt_correction_T_min 0.093
_exptl_absorpt_correction_type multi-scan
_exptl_absorpt_process_details 'SADABS(Sheldrick, 1996)'
_exptl_crystal_colour colorless
_exptl_crystal_density_diffrn 2.415
_exptl_crystal_density_method 'not measured'
_exptl_crystal_description block
_exptl_crystal_F_000 856
_exptl_crystal_size_max 0.25
_exptl_crystal_size_mid 0.23
_exptl_crystal_size_min 0.20
_refine_diff_density_max 0.930
_refine_diff_density_min -1.349
_refine_diff_density_rms 0.217
_refine_ls_extinction_method none
_refine_ls_goodness_of_fit_ref 1.043
_refine_ls_hydrogen_treatment constr
_refine_ls_matrix_type full
_refine_ls_number_parameters 156
_refine_ls_number_reflns 2496
_refine_ls_number_restraints 0
_refine_ls_restrained_S_all 1.043
_refine_ls_R_factor_all 0.0268
_refine_ls_R_factor_gt 0.0221
_refine_ls_shift/su_max 0.002
_refine_ls_shift/su_mean 0.000
_refine_ls_structure_factor_coef Fsqd
_refine_ls_weighting_details 'calc w=1/[\s^2^(Fo^2^)+(0.0450P)^2^+0.7000P] where P=(Fo^2^+2Fc^2^)/3'
_refine_ls_weighting_scheme calc
_refine_ls_wR_factor_gt 0.0654
_refine_ls_wR_factor_ref 0.0676
_reflns_number_gt 2232
_reflns_number_total 2496
_reflns_threshold_expression >2sigma(I)
_cod_data_source_file c5ce01250c2.cif
_cod_data_source_block 2
_cod_depositor_comments 'Adding full bibliography for 7221656--7221661.cif.'
_cod_original_sg_symbol_H-M 'P 2/c'
_cod_database_code 7221661

loop_
_symmetry_equiv_pos_as_xyz
'x, y, z'
'-x, y, -z+1/2'
'-x, -y, -z'
'x, -y, z-1/2'

loop_
_atom_site_label
_atom_site_type_symbol
_atom_site_fract_x
_atom_site_fract_y
_atom_site_fract_z
_atom_site_U_iso_or_equiv
_atom_site_adp_type
_atom_site_occupancy
_atom_site_symmetry_multiplicity
_atom_site_calc_flag
_atom_site_refinement_flags
Hg1 Hg 0.5000 1.05133(3) 0.2500 0.04188(10) Uani 1 2 d S
Hg2 Hg 0.5000 1.5000 0.0000 0.05242(11) Uani 1 2 d S
Cl1 Cl 0.51011(8) 1.21276(11) 0.00717(12) 0.0437(3) Uani 1 1 d .
Cl2 Cl 0.62208(8) 1.51407(12) 0.18093(16) 0.0512(3) Uani 1 1 d .
O1 O 0.0345(2) 0.6301(4) 0.0854(5) 0.0675(12) Uani 1 1 d .
O2 O 0.1140(3) 0.5151(4) -0.0856(6) 0.0662(12) Uani 1 1 d .
H2C H 0.0628 0.5044 -0.1302 0.099 Uiso 1 1 d R
N1 N 0.2437(2) 0.8619(3) 0.2226(4) 0.0355(8) Uani 1 1 d .
N2 N 0.3613(2) 0.9899(3) 0.2402(4) 0.0321(7) Uani 1 1 d .
C1 C 0.2128(3) 0.9837(5) 0.1864(5) 0.0376(10) Uani 1 1 d .
C2 C 0.1273(4) 1.0303(6) 0.1473(7) 0.0545(14) Uani 1 1 d .
H2 H 0.0776 0.9764 0.1399 0.065 Uiso 1 1 calc R
C3 C 0.1212(4) 1.1603(7) 0.1206(6) 0.0634(16) Uani 1 1 d .
H3 H 0.0654 1.1952 0.0941 0.076 Uiso 1 1 calc R
C4 C 0.1947(4) 1.2425(6) 0.1312(6) 0.0579(14) Uani 1 1 d .
H4 H 0.1868 1.3301 0.1118 0.069 Uiso 1 1 calc R
C5 C 0.2797(3) 1.1967(5) 0.1702(5) 0.0425(10) Uani 1 1 d .
H5 H 0.3292 1.2511 0.1775 0.051 Uiso 1 1 calc R
C6 C 0.2869(3) 1.0652(4) 0.1977(5) 0.0313(8) Uani 1 1 d .
C7 C 0.3330(3) 0.8708(4) 0.2525(5) 0.0348(9) Uani 1 1 d .
H7 H 0.3697 0.8011 0.2784 0.042 Uiso 1 1 calc R
C8 C 0.1915(3) 0.7436(5) 0.2159(5) 0.0434(10) Uani 1 1 d .
H8A H 0.1323 0.7640 0.2565 0.052 Uiso 1 1 d R
H8B H 0.2173 0.6768 0.2845 0.052 Uiso 1 1 d R
C9 C 0.1853(3) 0.6925(5) 0.0422(6) 0.0494(12) Uani 1 1 d .
H9A H 0.1825 0.7646 -0.0329 0.059 Uiso 1 1 calc R
H9B H 0.2390 0.6433 0.0185 0.059 Uiso 1 1 calc R
C10 C 0.1043(3) 0.6085(4) 0.0164(5) 0.0377(9) Uani 1 1 d .

loop_
_atom_site_aniso_label
_atom_site_aniso_U_11
_atom_site_aniso_U_22
_atom_site_aniso_U_33
_atom_site_aniso_U_23
_atom_site_aniso_U_13
_atom_site_aniso_U_12
Hg1 0.02430(13) 0.04965(18) 0.05159(16) 0.000 -0.00358(10) 0.000
Hg2 0.04206(17) 0.0688(2) 0.04616(17) -0.00534(12) -0.01007(12) -0.00183(12)
Cl1 0.0541(6) 0.0377(6) 0.0393(5) 0.0058(4) -0.0008(5) 0.0014(5)
Cl2 0.0481(7) 0.0453(7) 0.0597(7) -0.0015(5) -0.0191(5) 0.0018(5)
O1 0.0430(19) 0.073(3) 0.087(3) -0.040(2) 0.0145(18) -0.0185(18)
O2 0.045(2) 0.060(2) 0.094(3) -0.039(2) 0.013(2) -0.0134(18)
N1 0.0316(17) 0.035(2) 0.0392(17) -0.0003(14) -0.0048(14) -0.0070(14)
N2 0.0271(17) 0.0268(18) 0.0423(19) -0.0010(14) -0.0028(14) -0.0015(13)
C1 0.031(2) 0.049(3) 0.032(2) -0.0018(18) -0.0021(17) 0.0000(19)
C2 0.031(3) 0.079(4) 0.054(3) 0.005(3) -0.004(2) 0.005(2)
C3 0.046(3) 0.089(5) 0.055(3) 0.008(3) -0.002(2) 0.029(3)
C4 0.071(4) 0.054(3) 0.049(3) 0.007(2) 0.004(2) 0.033(3)
C5 0.052(3) 0.038(3) 0.037(2) -0.0009(18) 0.0031(19) 0.008(2)
C6 0.032(2) 0.033(2) 0.0292(18) -0.0034(15) -0.0002(15) 0.0024(16)
C7 0.033(2) 0.029(2) 0.042(2) -0.0011(16) -0.0046(16) -0.0032(16)
C8 0.042(2) 0.046(3) 0.042(2) 0.0006(19) -0.0007(18) -0.018(2)
C9 0.045(3) 0.056(3) 0.048(2) -0.011(2) 0.008(2) -0.021(2)
C10 0.039(2) 0.035(2) 0.039(2) -0.0001(18) -0.0037(17) -0.0037(19)

loop_
_atom_type_symbol
_atom_type_description
_atom_type_scat_dispersion_real
_atom_type_scat_dispersion_imag
_atom_type_scat_source
C C 0.0033 0.0016 'International Tables Vol C Tables 4.2.6.8 and 6.1.1.4'
H H 0.0000 0.0000 'International Tables Vol C Tables 4.2.6.8 and 6.1.1.4'
Cl Cl 0.1484 0.1585 'International Tables Vol C Tables 4.2.6.8 and 6.1.1.4'
Hg Hg -2.3894 9.2266 'International Tables Vol C Tables 4.2.6.8 and 6.1.1.4'
N N 0.0061 0.0033 'International Tables Vol C Tables 4.2.6.8 and 6.1.1.4'
O O 0.0106 0.0060 'International Tables Vol C Tables 4.2.6.8 and 6.1.1.4'

loop_
_geom_angle_atom_site_label_1
_geom_angle_atom_site_label_2
_geom_angle_atom_site_label_3
_geom_angle
_geom_angle_site_symmetry_1
_geom_angle_site_symmetry_3
N2 Hg1 N2 145.71(18) 2_655 .
N2 Hg1 Cl1 102.95(10) 2_655 2_655
N2 Hg1 Cl1 98.87(10) . 2_655
N2 Hg1 Cl1 98.87(10) 2_655 .
N2 Hg1 Cl1 102.95(10) . .
Cl1 Hg1 Cl1 100.17(7) 2_655 .
Cl2 Hg2 Cl2 180.0 . 3_685
Cl2 Hg2 Cl1 90.64(4) . .
Cl2 Hg2 Cl1 89.36(4) 3_685 .
Cl2 Hg2 Cl1 89.36(4) . 3_685
Cl2 Hg2 Cl1 90.64(4) 3_685 3_685
Cl1 Hg2 Cl1 180.0 . 3_685
Hg1 Cl1 Hg2 130.73(5) . .
C10 O2 H2C 105.8 . .
C7 N1 C1 107.5(3) . .
C7 N1 C8 126.1(4) . .
C1 N1 C8 126.2(4) . .
C7 N2 C6 107.0(3) . .
C7 N2 Hg1 125.7(3) . .
C6 N2 Hg1 126.8(3) . .
N1 C1 C6 106.3(3) . .
N1 C1 C2 132.0(5) . .
C6 C1 C2 121.7(5) . .
C3 C2 C1 115.9(6) . .
C3 C2 H2 122.1 . .
C1 C2 H2 122.1 . .
C2 C3 C4 122.9(5) . .
C2 C3 H3 118.6 . .
C4 C3 H3 118.6 . .
C5 C4 C3 121.4(5) . .
C5 C4 H4 119.3 . .
C3 C4 H4 119.3 . .
C4 C5 C6 116.4(5) . .
C4 C5 H5 121.8 . .
C6 C5 H5 121.8 . .
C5 C6 C1 121.8(4) . .
C5 C6 N2 130.6(4) . .
C1 C6 N2 107.6(4) . .
N2 C7 N1 111.6(4) . .
N2 C7 H7 124.2 . .
N1 C7 H7 124.2 . .
N1 C8 C9 110.9(4) . .
N1 C8 H8A 106.9 . .
C9 C8 H8A 110.6 . .
N1 C8 H8B 111.9 . .
C9 C8 H8B 108.4 . .
H8A C8 H8B 108.2 . .
C10 C9 C8 112.0(4) . .
C10 C9 H9A 109.2 . .
C8 C9 H9A 109.2 . .
C10 C9 H9B 109.2 . .
C8 C9 H9B 109.2 . .
H9A C9 H9B 107.9 . .
O1 C10 O2 123.1(4) . .
O1 C10 C9 121.3(4) . .
O2 C10 C9 115.6(4) . .

loop_
_geom_bond_atom_site_label_1
_geom_bond_atom_site_label_2
_geom_bond_distance
_geom_bond_site_symmetry_2
Hg1 N2 2.163(3) 2_655
Hg1 N2 2.163(3) .
Hg1 Cl1 2.6108(15) 2_655
Hg1 Cl1 2.6108(15) .
Hg2 Cl2 2.3404(15) .
Hg2 Cl2 2.3404(15) 3_685
Hg2 Cl1 2.985(2) .
Hg2 Cl1 2.985(2) 3_685
O1 C10 1.211(5) .
O2 C10 1.291(6) .
O2 H2C 0.8497 .
N1 C7 1.353(5) .
N1 C1 1.376(6) .
N1 C8 1.453(6) .
N2 C7 1.309(6) .
N2 C6 1.397(5) .
C1 C6 1.393(6) .
C1 C2 1.397(7) .
C2 C3 1.370(9) .
C2 H2 0.9300 .
C3 C4 1.391(9) .
C3 H3 0.9300 .
C4 C5 1.386(7) .
C4 H4 0.9300 .
C5 C6 1.387(7) .
C5 H5 0.9300 .
C7 H7 0.9300 .
C8 C9 1.525(6) .
C8 H8A 0.9698 .
C8 H8B 0.9700 .
C9 C10 1.501(6) .
C9 H9A 0.9700 .
C9 H9B 0.9700 .

loop_
_geom_torsion_atom_site_label_1
_geom_torsion_atom_site_label_2
_geom_torsion_atom_site_label_3
_geom_torsion_atom_site_label_4
_geom_torsion
_geom_torsion_site_symmetry_1
N2 Hg1 Cl1 Hg2 -108.89(11) 2_655
N2 Hg1 Cl1 Hg2 97.74(11) .
Cl1 Hg1 Cl1 Hg2 -3.91(3) 2_655
Cl2 Hg2 Cl1 Hg1 58.01(7) .
Cl2 Hg2 Cl1 Hg1 -121.99(7) 3_685
N2 Hg1 N2 C7 6.3(3) 2_655
Cl1 Hg1 N2 C7 -122.8(3) 2_655
Cl1 Hg1 N2 C7 134.5(3) .
N2 Hg1 N2 C6 -164.1(3) 2_655
Cl1 Hg1 N2 C6 66.7(3) 2_655
Cl1 Hg1 N2 C6 -35.9(3) .
C7 N1 C1 C6 -0.7(4) .
C8 N1 C1 C6 -175.7(4) .
C7 N1 C1 C2 -179.6(5) .
C8 N1 C1 C2 5.4(8) .
N1 C1 C2 C3 179.0(5) .
C6 C1 C2 C3 0.2(7) .
C1 C2 C3 C4 -0.1(8) .
C2 C3 C4 C5 0.0(8) .
C3 C4 C5 C6 0.0(7) .
C4 C5 C6 C1 0.1(6) .
C4 C5 C6 N2 -179.3(4) .
N1 C1 C6 C5 -179.3(4) .
C2 C1 C6 C5 -0.2(7) .
N1 C1 C6 N2 0.2(4) .
C2 C1 C6 N2 179.3(4) .
C7 N2 C6 C5 179.8(4) .
Hg1 N2 C6 C5 -8.4(6) .
C7 N2 C6 C1 0.3(4) .
Hg1 N2 C6 C1 172.2(3) .
C6 N2 C7 N1 -0.8(5) .
Hg1 N2 C7 N1 -172.8(3) .
C1 N1 C7 N2 0.9(5) .
C8 N1 C7 N2 175.9(4) .
C7 N1 C8 C9 -92.5(5) .
C1 N1 C8 C9 81.6(5) .
N1 C8 C9 C10 -155.9(4) .
C8 C9 C10 O1 34.4(7) .
C8 C9 C10 O2 -147.0(5) .
